data_2236255
loop_
_publ_author_name
'Fun, Hoong-Kun'
'Loh, Wan-Sin'
'Sapnakumari, M.'
'Narayana, B.'
'Sarojini, B. K.'

_publ_section_title
;
 1-[5-(4-Bromophenyl)-3-(4-fluorophenyl)-4,5-dihydro-1<i>H</i>-pyrazol-1-yl]butan-1-one
;
_journal_coeditor_code HB6918
_journal_issue 9
_journal_name_full 'Acta Crystallographica Section E'
_journal_page_first o2655
_journal_page_last o2656
_journal_paper_doi 10.1107/S1600536812034368
_journal_volume 68
_journal_year 2012
_chemical_formula_iupac 'C19 H18 Br F N2 O'
_chemical_formula_moiety 'C19 H18 Br F N2 O'
_chemical_formula_sum 'C19 H18 Br F N2 O'
_chemical_formula_weight 389.26
_chemical_name_systematic
;
1-[5-(4-Bromophenyl)-3-(4-fluorophenyl)-4,5-dihydro-1<i>H</i>-pyrazol-1-
yl]butan-1-one
;
_space_group_IT_number 2
_symmetry_cell_setting triclinic
_symmetry_space_group_name_Hall '-P 1'
_symmetry_space_group_name_H-M 'P -1'
_atom_sites_solution_hydrogens geom
_atom_sites_solution_primary direct
_atom_sites_solution_secondary difmap
_audit_creation_method SHELXL-97
_cell_angle_alpha 105.3540(10)
_cell_angle_beta 98.9760(10)
_cell_angle_gamma 107.3690(10)
_cell_formula_units_Z 2
_cell_length_a 6.7502(3)
_cell_length_b 10.1253(5)
_cell_length_c 13.7792(8)
_cell_measurement_reflns_used 9994
_cell_measurement_temperature 100.0(10)
_cell_measurement_theta_max 32.98
_cell_measurement_theta_min 3.14
_cell_volume 838.01(7)
_computing_cell_refinement 'SAINT (Bruker, 2009)'
_computing_data_collection 'APEX2 (Bruker, 2009)'
_computing_data_reduction 'SAINT (Bruker, 2009)'
_computing_molecular_graphics 'SHELXTL (Sheldrick, 2008)'
_computing_publication_material
;
SHELXTL (Sheldrick, 2008) and PLATON (Spek, 2009)
;
_computing_structure_refinement 'SHELXTL (Sheldrick, 2008)'
_computing_structure_solution 'SHELXTL (Sheldrick, 2008)'
_diffrn_ambient_temperature 100.00(10)
_diffrn_measured_fraction_theta_full 0.982
_diffrn_measured_fraction_theta_max 0.982
_diffrn_measurement_device_type 'Bruker SMART APEXII DUO CCD'
_diffrn_measurement_method '\f and \w scans'
_diffrn_radiation_monochromator graphite
_diffrn_radiation_source 'fine-focus sealed tube'
_diffrn_radiation_type MoK\a
_diffrn_radiation_wavelength 0.71073
_diffrn_reflns_av_R_equivalents 0.0227
_diffrn_reflns_av_sigmaI/netI 0.0224
_diffrn_reflns_limit_h_max 9
_diffrn_reflns_limit_h_min -9
_diffrn_reflns_limit_k_max 14
_diffrn_reflns_limit_k_min -14
_diffrn_reflns_limit_l_max 19
_diffrn_reflns_limit_l_min -19
_diffrn_reflns_number 17838
_diffrn_reflns_theta_full 30.00
_diffrn_reflns_theta_max 30.00
_diffrn_reflns_theta_min 2.23
_diffrn_standards_number 0
_exptl_absorpt_coefficient_mu 2.471
_exptl_absorpt_correction_T_max 0.8231
_exptl_absorpt_correction_T_min 0.5456
_exptl_absorpt_correction_type multi-scan
_exptl_absorpt_process_details '(<i>SADABS</i>; Bruker, 2009)'
_exptl_crystal_colour colourless
_exptl_crystal_density_diffrn 1.543
_exptl_crystal_density_method 'not measured'
_exptl_crystal_description plate
_exptl_crystal_F_000 396
_exptl_crystal_size_max 0.28
_exptl_crystal_size_mid 0.23
_exptl_crystal_size_min 0.08
_refine_diff_density_max 0.494
_refine_diff_density_min -0.630
_refine_ls_extinction_method none
_refine_ls_goodness_of_fit_ref 1.057
_refine_ls_hydrogen_treatment constr
_refine_ls_matrix_type full
_refine_ls_number_parameters 218
_refine_ls_number_reflns 4816
_refine_ls_number_restraints 0
_refine_ls_restrained_S_all 1.057
_refine_ls_R_factor_all 0.0278
_refine_ls_R_factor_gt 0.0246
_refine_ls_shift/su_max 0.001
_refine_ls_shift/su_mean 0.000
_refine_ls_structure_factor_coef Fsqd
_refine_ls_weighting_details 'calc w=1/[\s^2^(Fo^2^)+(0.0342P)^2^+0.3618P] where P=(Fo^2^+2Fc^2^)/3'
_refine_ls_weighting_scheme calc
_refine_ls_wR_factor_gt 0.0648
_refine_ls_wR_factor_ref 0.0663
_reflns_number_gt 4458
_reflns_number_total 4816
_reflns_threshold_expression I>2\s(I)
_cod_data_source_file hb6918.cif
_cod_data_source_block I
_cod_database_code 2236255
_cod_database_fobs_code 2236255

loop_
_symmetry_equiv_pos_as_xyz
'x, y, z'
'-x, -y, -z'

loop_
_atom_site_type_symbol
_atom_site_label
_atom_site_fract_x
_atom_site_fract_y
_atom_site_fract_z
_atom_site_U_iso_or_equiv
_atom_site_adp_type
_atom_site_calc_flag
_atom_site_refinement_flags
_atom_site_occupancy
_atom_site_symmetry_multiplicity
Br Br1 0.29346(2) 1.105034(15) 0.629792(11) 0.02435(5) Uani d . 1 1
F F1 1.22640(16) 0.30984(10) 0.49188(7) 0.02653(19) Uani d . 1 1
O O1 0.44837(15) 0.73712(10) 0.95847(7) 0.01715(18) Uani d . 1 1
N N1 0.69619(17) 0.56573(11) 0.78382(8) 0.01292(18) Uani d . 1 1
N N2 0.65164(17) 0.67234(11) 0.85431(8) 0.01310(19) Uani d . 1 1
C C1 0.8653(2) 0.39253(14) 0.64641(10) 0.0171(2) Uani d . 1 1
H H1A 0.7351 0.3438 0.6608 0.020 Uiso calc R 1 1
C C2 0.9522(2) 0.31297(15) 0.57824(11) 0.0201(2) Uani d . 1 1
H H2A 0.8834 0.2100 0.5457 0.024 Uiso calc R 1 1
C C3 1.1414(2) 0.38745(16) 0.55897(10) 0.0184(2) Uani d . 1 1
C C4 1.2486(2) 0.53618(15) 0.60412(10) 0.0175(2) Uani d . 1 1
H H4A 1.3788 0.5836 0.5892 0.021 Uiso calc R 1 1
C C5 1.1603(2) 0.61528(14) 0.67260(10) 0.0150(2) Uani d . 1 1
H H5A 1.2310 0.7182 0.7049 0.018 Uiso calc R 1 1
C C6 0.96862(19) 0.54438(13) 0.69403(9) 0.0133(2) Uani d . 1 1
C C7 0.87764(19) 0.62814(13) 0.76656(9) 0.0127(2) Uani d . 1 1
C C8 0.98525(19) 0.78883(13) 0.83134(10) 0.0149(2) Uani d . 1 1
H H8A 1.0376 0.8493 0.7883 0.018 Uiso calc R 1 1
H H8B 1.1065 0.8046 0.8891 0.018 Uiso calc R 1 1
C C9 0.80040(19) 0.82300(13) 0.87232(9) 0.0131(2) Uani d . 1 1
H H9A 0.8511 0.8801 0.9484 0.016 Uiso calc R 1 1
C C10 0.68978(19) 0.89988(13) 0.81387(9) 0.0129(2) Uani d . 1 1
C C11 0.6768(2) 0.87756(14) 0.70818(10) 0.0165(2) Uani d . 1 1
H H11A 0.7482 0.8192 0.6735 0.020 Uiso calc R 1 1
C C12 0.5613(2) 0.93907(14) 0.65294(10) 0.0183(2) Uani d . 1 1
H H12A 0.5527 0.9229 0.5810 0.022 Uiso calc R 1 1
C C13 0.4586(2) 1.02469(14) 0.70504(10) 0.0167(2) Uani d . 1 1
C C14 0.4748(2) 1.05360(13) 0.81074(10) 0.0158(2) Uani d . 1 1
H H14A 0.4084 1.1155 0.8458 0.019 Uiso calc R 1 1
C C15 0.59010(19) 0.99012(13) 0.86442(9) 0.0143(2) Uani d . 1 1
H H15A 0.6012 1.0085 0.9367 0.017 Uiso calc R 1 1
C C16 0.48284(19) 0.63837(13) 0.89729(9) 0.0128(2) Uani d . 1 1
C C17 0.34922(19) 0.47749(13) 0.86741(9) 0.0137(2) Uani d . 1 1
H H17A 0.4423 0.4249 0.8877 0.016 Uiso calc R 1 1
H H17B 0.2912 0.4363 0.7909 0.016 Uiso calc R 1 1
C C18 0.1640(2) 0.45162(14) 0.91894(10) 0.0157(2) Uani d . 1 1
H H18A 0.0674 0.5007 0.8965 0.019 Uiso calc R 1 1
H H18B 0.2213 0.4959 0.9954 0.019 Uiso calc R 1 1
C C19 0.0363(2) 0.28890(16) 0.89136(11) 0.0226(3) Uani d . 1 1
H H19A -0.0778 0.2765 0.9279 0.034 Uiso calc R 1 1
H H19B 0.1321 0.2396 0.9123 0.034 Uiso calc R 1 1
H H19C -0.0274 0.2459 0.8161 0.034 Uiso calc R 1 1

loop_
_atom_site_aniso_label
_atom_site_aniso_U_11
_atom_site_aniso_U_22
_atom_site_aniso_U_33
_atom_site_aniso_U_12
_atom_site_aniso_U_13
_atom_site_aniso_U_23
Br1 0.02830(8) 0.02231(8) 0.02494(8) 0.01276(6) 0.00379(5) 0.00926(5)
F1 0.0359(5) 0.0316(5) 0.0200(4) 0.0222(4) 0.0148(4) 0.0051(3)
O1 0.0176(4) 0.0163(4) 0.0177(4) 0.0058(3) 0.0095(3) 0.0033(3)
N1 0.0128(4) 0.0133(4) 0.0136(4) 0.0056(4) 0.0056(4) 0.0037(4)
N2 0.0127(4) 0.0109(4) 0.0156(5) 0.0035(4) 0.0068(4) 0.0030(4)
C1 0.0156(5) 0.0162(5) 0.0185(6) 0.0053(4) 0.0053(5) 0.0042(5)
C2 0.0235(6) 0.0180(6) 0.0174(6) 0.0097(5) 0.0041(5) 0.0018(5)
C3 0.0242(6) 0.0247(6) 0.0122(5) 0.0163(5) 0.0071(5) 0.0054(5)
C4 0.0169(6) 0.0244(6) 0.0167(5) 0.0108(5) 0.0085(5) 0.0092(5)
C5 0.0142(5) 0.0174(5) 0.0153(5) 0.0070(4) 0.0058(4) 0.0058(4)
C6 0.0128(5) 0.0162(5) 0.0123(5) 0.0069(4) 0.0041(4) 0.0047(4)
C7 0.0110(5) 0.0134(5) 0.0137(5) 0.0047(4) 0.0036(4) 0.0040(4)
C8 0.0110(5) 0.0142(5) 0.0187(5) 0.0032(4) 0.0066(4) 0.0037(4)
C9 0.0117(5) 0.0120(5) 0.0147(5) 0.0026(4) 0.0059(4) 0.0032(4)
C10 0.0126(5) 0.0115(5) 0.0134(5) 0.0027(4) 0.0057(4) 0.0027(4)
C11 0.0190(6) 0.0170(5) 0.0154(5) 0.0077(5) 0.0096(5) 0.0041(4)
C12 0.0224(6) 0.0186(6) 0.0151(5) 0.0072(5) 0.0083(5) 0.0054(5)
C13 0.0168(5) 0.0142(5) 0.0194(6) 0.0050(4) 0.0054(5) 0.0063(4)
C14 0.0151(5) 0.0131(5) 0.0193(6) 0.0046(4) 0.0078(4) 0.0036(4)
C15 0.0145(5) 0.0132(5) 0.0142(5) 0.0034(4) 0.0072(4) 0.0026(4)
C16 0.0113(5) 0.0154(5) 0.0124(5) 0.0046(4) 0.0041(4) 0.0052(4)
C17 0.0123(5) 0.0140(5) 0.0146(5) 0.0035(4) 0.0048(4) 0.0048(4)
C18 0.0127(5) 0.0191(5) 0.0165(5) 0.0039(4) 0.0063(4) 0.0080(4)
C19 0.0180(6) 0.0216(6) 0.0240(7) -0.0006(5) 0.0067(5) 0.0087(5)

loop_
_atom_type_symbol
_atom_type_description
_atom_type_scat_dispersion_real
_atom_type_scat_dispersion_imag
_atom_type_scat_source
C C 0.0033 0.0016 'International Tables Vol C Tables 4.2.6.8 and 6.1.1.4'
H H 0.0000 0.0000 'International Tables Vol C Tables 4.2.6.8 and 6.1.1.4'
N N 0.0061 0.0033 'International Tables Vol C Tables 4.2.6.8 and 6.1.1.4'
O O 0.0106 0.0060 'International Tables Vol C Tables 4.2.6.8 and 6.1.1.4'
F F 0.0171 0.0103 'International Tables Vol C Tables 4.2.6.8 and 6.1.1.4'
Br Br -0.2901 2.4595 'International Tables Vol C Tables 4.2.6.8 and 6.1.1.4'

loop_
_geom_angle_atom_site_label_1
_geom_angle_atom_site_label_2
_geom_angle_atom_site_label_3
_geom_angle
C7 N1 N2 107.76(10)
C16 N2 N1 122.03(10)
C16 N2 C9 125.22(10)
N1 N2 C9 112.69(9)
C2 C1 C6 120.32(12)
C2 C1 H1A 119.8
C6 C1 H1A 119.8
C3 C2 C1 118.28(12)
C3 C2 H2A 120.9
C1 C2 H2A 120.9
F1 C3 C4 118.22(12)
F1 C3 C2 118.38(12)
C4 C3 C2 123.40(12)
C3 C4 C5 117.96(12)
C3 C4 H4A 121.0
C5 C4 H4A 121.0
C4 C5 C6 120.54(12)
C4 C5 H5A 119.7
C6 C5 H5A 119.7
C5 C6 C1 119.50(11)
C5 C6 C7 120.20(11)
C1 C6 C7 120.30(11)
N1 C7 C6 121.06(11)
N1 C7 C8 113.62(10)
C6 C7 C8 125.25(10)
C7 C8 C9 101.79(9)
C7 C8 H8A 111.4
C9 C8 H8A 111.4
C7 C8 H8B 111.4
C9 C8 H8B 111.4
H8A C8 H8B 109.3
N2 C9 C10 110.08(10)
N2 C9 C8 100.37(9)
C10 C9 C8 114.80(10)
N2 C9 H9A 110.4
C10 C9 H9A 110.4
C8 C9 H9A 110.4
C15 C10 C11 118.55(11)
C15 C10 C9 120.04(11)
C11 C10 C9 121.35(10)
C12 C11 C10 121.24(11)
C12 C11 H11A 119.4
C10 C11 H11A 119.4
C11 C12 C13 118.64(12)
C11 C12 H12A 120.7
C13 C12 H12A 120.7
C14 C13 C12 121.63(12)
C14 C13 Br1 119.20(9)
C12 C13 Br1 119.17(10)
C13 C14 C15 118.73(11)
C13 C14 H14A 120.6
C15 C14 H14A 120.6
C14 C15 C10 121.14(11)
C14 C15 H15A 119.4
C10 C15 H15A 119.4
O1 C16 N2 119.59(11)
O1 C16 C17 123.68(11)
N2 C16 C17 116.72(10)
C16 C17 C18 112.50(10)
C16 C17 H17A 109.1
C18 C17 H17A 109.1
C16 C17 H17B 109.1
C18 C17 H17B 109.1
H17A C17 H17B 107.8
C17 C18 C19 111.82(11)
C17 C18 H18A 109.3
C19 C18 H18A 109.3
C17 C18 H18B 109.3
C19 C18 H18B 109.3
H18A C18 H18B 107.9
C18 C19 H19A 109.5
C18 C19 H19B 109.5
H19A C19 H19B 109.5
C18 C19 H19C 109.5
H19A C19 H19C 109.5
H19B C19 H19C 109.5

loop_
_geom_bond_atom_site_label_1
_geom_bond_atom_site_label_2
_geom_bond_distance
Br1 C13 1.8991(13)
F1 C3 1.3606(14)
O1 C16 1.2322(15)
N1 C7 1.2901(16)
N1 N2 1.3888(13)
N2 C16 1.3608(15)
N2 C9 1.4846(15)
C1 C2 1.3891(17)
C1 C6 1.4013(17)
C1 H1A 0.9500
C2 C3 1.381(2)
C2 H2A 0.9500
C3 C4 1.375(2)
C4 C5 1.3957(16)
C4 H4A 0.9500
C5 C6 1.3975(17)
C5 H5A 0.9500
C6 C7 1.4660(16)
C7 C8 1.5148(17)
C8 C9 1.5394(16)
C8 H8A 0.9900
C8 H8B 0.9900
C9 C10 1.5177(17)
C9 H9A 1.0000
C10 C15 1.3960(16)
C10 C11 1.3978(17)
C11 C12 1.3894(19)
C11 H11A 0.9500
C12 C13 1.3902(17)
C12 H12A 0.9500
C13 C14 1.3872(18)
C14 C15 1.3918(18)
C14 H14A 0.9500
C15 H15A 0.9500
C16 C17 1.5127(17)
C17 C18 1.5219(16)
C17 H17A 0.9900
C17 H17B 0.9900
C18 C19 1.5232(19)
C18 H18A 0.9900
C18 H18B 0.9900
C19 H19A 0.9800
C19 H19B 0.9800
C19 H19C 0.9800

loop_
_geom_hbond_atom_site_label_D
_geom_hbond_atom_site_label_H
_geom_hbond_atom_site_label_A
_geom_hbond_site_symmetry_A
_geom_hbond_distance_DH
_geom_hbond_distance_HA
_geom_hbond_distance_DA
_geom_hbond_angle_DHA
_geom_hbond_publ_flag
C11 H11A F1 2_766 0.95 2.37 3.1873(17) 144 yes
C14 H14A O1 2_677 0.95 2.57 3.1832(16) 122 yes
C5 H5A Cg2 1_655 0.95 2.68 3.5453(15) 152 yes
C17 H17B Cg1 1_455 0.99 2.70 3.5488(14) 144 yes

loop_
_geom_torsion_atom_site_label_1
_geom_torsion_atom_site_label_2
_geom_torsion_atom_site_label_3
_geom_torsion_atom_site_label_4
_geom_torsion
C7 N1 N2 C16 -172.51(11)
C7 N1 N2 C9 10.01(13)
C6 C1 C2 C3 -0.1(2)
C1 C2 C3 F1 -179.72(12)
C1 C2 C3 C4 0.3(2)
F1 C3 C4 C5 179.79(11)
C2 C3 C4 C5 -0.2(2)
C3 C4 C5 C6 -0.02(19)
C4 C5 C6 C1 0.20(19)
C4 C5 C6 C7 179.61(11)
C2 C1 C6 C5 -0.13(19)
C2 C1 C6 C7 -179.54(12)
N2 N1 C7 C6 -179.32(10)
N2 N1 C7 C8 3.50(14)
C5 C6 C7 N1 176.94(12)
C1 C6 C7 N1 -3.66(18)
C5 C6 C7 C8 -6.23(18)
C1 C6 C7 C8 173.18(12)
N1 C7 C8 C9 -14.48(14)
C6 C7 C8 C9 168.48(11)
C16 N2 C9 C10 -74.12(14)
N1 N2 C9 C10 103.27(11)
C16 N2 C9 C8 164.49(11)
N1 N2 C9 C8 -18.12(12)
C7 C8 C9 N2 17.81(11)
C7 C8 C9 C10 -100.16(11)
N2 C9 C10 C15 94.86(13)
C8 C9 C10 C15 -152.80(11)
N2 C9 C10 C11 -82.31(14)
C8 C9 C10 C11 30.03(16)
C15 C10 C11 C12 -2.23(19)
C9 C10 C11 C12 174.98(12)
C10 C11 C12 C13 0.3(2)
C11 C12 C13 C14 2.1(2)
C11 C12 C13 Br1 -178.25(10)
C12 C13 C14 C15 -2.6(2)
Br1 C13 C14 C15 177.84(9)
C13 C14 C15 C10 0.53(19)
C11 C10 C15 C14 1.81(18)
C9 C10 C15 C14 -175.44(11)
N1 N2 C16 O1 -179.08(11)
C9 N2 C16 O1 -1.92(18)
N1 N2 C16 C17 2.02(16)
C9 N2 C16 C17 179.18(11)
O1 C16 C17 C18 1.59(17)
N2 C16 C17 C18 -179.55(10)
C16 C17 C18 C19 -177.81(11)
